data_4062739
loop_
_publ_author_name
'Masaaki Okazaki'
'Takeo Ohtani'
'Hiroshi Ogino'

_publ_contact_author_address
;
Department of Chemistry, Graduate School of Science, Tohoku University,
Sendai 980-8578, Japan
;
_publ_contact_author_email mokazaki@mail.tains.tohoku.ac.jp
_publ_contact_author_fax '81-22-217-6543 '
_publ_contact_author_name 'Dr. Masaaki Okazaki'
_publ_contact_author_phone 81-22-217-6541
_publ_section_title
;
Reversible Cleavage and Recombination of an Acetylenic Carbon-Carbon Bond
on a Tetrairon Cluster Coupled with a Two-Electron Redox Reaction
;
_journal_name_full 'Journal of the American Chemical Society'
_journal_page_first 4104
_journal_page_last 4105
_journal_paper_doi 10.1021/ja049720m
_journal_volume 126
_journal_year 2004
_chemical_formula_sum 'C28 H30 F12 Fe4 O2 P2'
_chemical_formula_weight 911.86
_space_group_IT_number 62
_space_group_name_Hall '-P 2ac 2n'
_space_group_name_H-M_alt 'P n m a'
_symmetry_cell_setting orthorhombic
_symmetry_Int_Tables_number 62
_symmetry_space_group_name_Hall '-P 2ac 2n'
_symmetry_space_group_name_H-M 'P n m a'
_cell_angle_alpha 89
_cell_angle_beta 89
_cell_angle_gamma 90
_cell_formula_units_Z 4
_cell_length_a 14.903(8)
_cell_length_b 10.168(2)
_cell_length_c 20.654(10)
_cell_measurement_temperature 293.2
_cell_volume 3129(4)
_exptl_crystal_density_diffrn 1.935
_cod_original_formula_sum 'C28 H30 F12 Fe4 O2 P2 '
_cod_database_code 4062739

loop_
_symmetry_equiv_pos_as_xyz
x,y,z
1/2+x,1/2-y,1/2-z
-x,1/2+y,-z
1/2-x,-y,1/2+z
-x,-y,-z
1/2-x,1/2+y,1/2+z
x,1/2-y,z
1/2+x,y,1/2-z

loop_
_atom_site_label
_atom_site_type_symbol
_atom_site_fract_x
_atom_site_fract_y
_atom_site_fract_z
_atom_site_U_iso_or_equiv
_atom_site_adp_type
_atom_site_occupancy
_atom_site_calc_flag
_atom_site_refinement_flags
_atom_site_disorder_assembly
_atom_site_disorder_group
Fe1 Fe 0.2542(1) 0.1290(2) 0.12054(7) 0.0297(4) Uani 1.00 d . . .
Fe2 Fe 0.1942(2) 0.2500 0.0239(1) 0.0361(7) Uani 1.00 d S . .
Fe3 Fe 0.1084(1) 0.2500 0.1303(1) 0.0281(6) Uani 1.00 d S . .
P1 P -0.3863(4) 0.2500 0.0833(3) 0.054(2) Uani 1.00 d S . .
P2 P 0.0052(3) -0.2500 0.2386(2) 0.041(1) Uani 1.00 d S . .
F1 F -0.308(2) 0.2500 0.037(1) 0.26(2) Uani 1.00 d S . .
F2 F -0.382(2) 0.393(2) 0.091(2) 0.36(2) Uani 1.00 d . . .
F3 F -0.453(2) 0.2500 0.030(1) 0.35(2) Uani 1.00 d S . .
F4 F -0.462(2) 0.2500 0.125(2) 0.27(2) Uani 1.00 d S . .
F5 F -0.328(2) 0.2500 0.139(1) 0.24(2) Uani 1.00 d S . .
F6 F 0.048(1) -0.2500 0.1690(9) 0.22(1) Uani 1.00 d S . .
F7 F 0.064(2) -0.349(3) 0.263(1) 0.32(1) Uani 1.00 d . . .
F8 F -0.035(2) -0.2500 0.304(1) 0.18(1) Uani 1.00 d S . .
F9 F -0.049(2) -0.144(2) 0.213(1) 0.29(1) Uani 1.00 d . . .
O O 0.0986(6) 0.0037(9) 0.0541(5) 0.054(3) Uani 1.00 d . . .
C1 C 0.307(1) 0.2500 0.0632(8) 0.040(5) Uani 1.00 d S . .
C2 C 0.2120(10) 0.2500 0.1830(7) 0.026(4) Uani 1.00 d S . .
C3 C 0.1367(8) 0.099(1) 0.0716(6) 0.039(3) Uani 1.00 d . . .
C4 C 0.2925(9) 0.010(1) 0.1997(7) 0.047(4) Uani 1.00 d . . .
C5 C 0.3676(9) 0.053(1) 0.1678(8) 0.053(4) Uani 1.00 d . . .
C6 C 0.369(1) 0.011(1) 0.1039(8) 0.058(4) Uani 1.00 d . . .
C7 C 0.290(1) -0.068(2) 0.0944(8) 0.070(5) Uani 1.00 d . . .
C8 C 0.240(1) -0.071(1) 0.1557(9) 0.060(5) Uani 1.00 d . . .
C9 C 0.274(1) 0.023(2) 0.2740(7) 0.076(6) Uani 1.00 d . . .
C10 C 0.270(2) 0.2500 -0.0662(8) 0.077(9) Uani 1.00 d S . .
C11 C 0.210(1) 0.362(2) -0.0611(7) 0.068(5) Uani 1.00 d . . .
C12 C 0.121(1) 0.326(2) -0.0560(7) 0.074(5) Uani 1.00 d . . .
C13 C 0.367(2) 0.2500 -0.075(1) 0.13(1) Uani 1.00 d S . .
C14 C -0.037(1) 0.2500 0.118(1) 0.047(5) Uani 1.00 d S . .
C15 C -0.0068(8) 0.364(1) 0.1547(7) 0.051(4) Uani 1.00 d . . .
C16 C 0.0359(7) 0.319(1) 0.2099(6) 0.049(4) Uani 1.00 d . . .
C17 C -0.080(2) 0.2500 0.052(2) 0.09(1) Uani 1.00 d S . .

loop_
_atom_site_aniso_label
_atom_site_aniso_U_11
_atom_site_aniso_U_22
_atom_site_aniso_U_33
_atom_site_aniso_U_12
_atom_site_aniso_U_13
_atom_site_aniso_U_23
Fe1 0.0316(8) 0.0282(8) 0.0292(8) 0.0029(7) 0.0013(7) 0.0002(7)
Fe2 0.044(1) 0.041(1) 0.023(1) 0.0000 -0.001(1) 0.0000
Fe3 0.026(1) 0.028(1) 0.031(1) 0.0000 -0.0020(9) 0.0000
P1 0.041(3) 0.079(4) 0.043(3) 0.0000 0.008(2) 0.0000
P2 0.044(3) 0.032(2) 0.047(3) 0.0000 0.003(2) 0.0000
F1 0.11(2) 0.54(7) 0.14(2) 0.0000 0.06(2) 0.0000
F2 0.30(3) 0.12(2) 0.65(7) -0.02(2) -0.06(4) 0.05(3)
F3 0.13(2) 0.8(1) 0.09(2) 0.0000 -0.01(2) 0.0000
F4 0.17(3) 0.33(5) 0.31(5) 0.0000 0.12(3) 0.0000
F5 0.19(3) 0.45(6) 0.08(2) 0.0000 -0.02(2) 0.0000
F6 0.10(2) 0.48(5) 0.06(1) 0.0000 0.01(1) 0.0000
F7 0.43(4) 0.39(3) 0.16(2) 0.35(3) -0.03(2) -0.02(2)
F8 0.18(2) 0.24(3) 0.12(2) 0.0000 0.06(2) 0.0000
F9 0.43(4) 0.24(2) 0.18(2) 0.26(2) 0.08(2) 0.08(2)
O 0.071(6) 0.037(5) 0.053(6) -0.014(5) 0.002(5) -0.013(5)
C1 0.045(10) 0.039(10) 0.035(9) 0.0000 0.018(8) 0.0000
C2 0.025(7) 0.021(7) 0.031(8) 0.0000 0.007(6) 0.0000
C3 0.043(7) 0.045(8) 0.029(6) 0.001(6) -0.012(5) 0.004(6)
C4 0.046(7) 0.045(8) 0.050(8) 0.015(6) 0.005(6) 0.014(6)
C5 0.049(8) 0.039(8) 0.070(10) 0.022(6) -0.002(7) 0.029(7)
C6 0.060(9) 0.045(8) 0.07(1) 0.019(7) 0.020(8) 0.012(7)
C7 0.10(1) 0.045(9) 0.07(1) 0.054(9) 0.023(10) 0.003(8)
C8 0.07(1) 0.032(7) 0.07(1) 0.023(7) -0.007(9) 0.004(7)
C9 0.10(1) 0.09(1) 0.036(8) 0.03(1) 0.010(8) 0.020(9)
C10 0.08(2) 0.14(3) 0.008(8) 0.0000 0.007(9) 0.0000
C11 0.10(1) 0.07(1) 0.033(7) -0.01(1) 0.001(8) 0.021(7)
C12 0.10(1) 0.10(1) 0.029(7) 0.00(1) -0.024(8) 0.009(8)
C13 0.07(2) 0.25(4) 0.06(2) 0.0000 0.05(2) 0.0000
C14 0.028(8) 0.036(9) 0.08(1) 0.0000 0.008(9) 0.0000
C15 0.020(5) 0.055(8) 0.077(10) 0.004(6) 0.010(6) -0.010(8)
C16 0.026(6) 0.087(10) 0.033(7) -0.004(6) 0.008(5) -0.018(6)
C17 0.06(1) 0.11(2) 0.11(2) 0.0000 -0.05(2) 0.0000

loop_
_geom_bond_atom_site_label_1
_geom_bond_atom_site_label_2
_geom_bond_distance
_geom_bond_site_symmetry_1
_geom_bond_site_symmetry_2
_geom_bond_publ_flag
FE1 FE1 2.462(3) . 7_555 yes
FE1 FE2 2.510(3) . . yes
FE1 FE3 2.506(3) . . yes
FE1 C1 1.88(1) . . yes
FE1 C2 1.89(1) . . yes
FE1 C3 2.05(1) . . yes
FE1 C4 2.11(1) . . yes
FE1 C5 2.10(1) . . yes
FE1 C6 2.12(1) . . yes
FE1 C7 2.14(1) . . yes
FE1 C8 2.16(1) . . yes
FE2 FE3 2.542(3) . . yes
FE2 C1 1.87(2) . . yes
FE2 C3 2.02(1) . . yes
FE2 C3 2.02(1) . 7_555 yes
FE2 C10 2.18(2) . . yes
FE2 C11 2.11(1) . . yes
FE2 C11 2.11(1) . 7_555 yes
FE2 C12 2.12(1) . . yes
FE2 C12 2.12(1) . 7_555 yes
FE3 C2 1.89(2) . . yes
FE3 C3 2.00(1) . . yes
FE3 C3 2.00(1) . 7_555 yes
FE3 C14 2.17(2) . . yes
FE3 C15 2.13(1) . . yes
FE3 C15 2.13(1) . 7_555 yes
FE3 C16 2.09(1) . . yes
FE3 C16 2.09(1) . 7_555 yes
P1 F1 1.51(2) . . yes
P1 F2 1.46(2) . . yes
P1 F2 1.46(2) . 7_555 yes
P1 F3 1.48(3) . . yes
P1 F4 1.43(3) . . yes
P1 F5 1.44(2) . . yes
P2 F6 1.57(2) . . yes
P2 F7 1.43(2) . . yes
P2 F7 1.43(2) . 7_545 yes
P2 F8 1.49(2) . . yes
P2 F9 1.45(2) . . yes
P2 F9 1.45(2) . 7_545 yes
O C3 1.18(1) . . yes
C4 C5 1.37(2) . . yes
C4 C8 1.45(2) . . yes
C4 C9 1.56(2) . . yes
C5 C6 1.39(2) . . yes
C6 C7 1.44(2) . . yes
C7 C8 1.46(2) . . yes
C10 C11 1.46(2) . . yes
C10 C11 1.46(2) . 7_555 yes
C10 C13 1.45(3) . . yes
C11 C12 1.38(2) . . yes
C12 C12 1.54(4) . 7_555 yes
C14 C15 1.45(2) . . yes
C14 C15 1.45(2) . 7_555 yes
C14 C17 1.52(3) . . yes
C15 C16 1.38(2) . . yes
C16 C16 1.40(3) . 7_555 yes
